data_9007891
loop_
_publ_author_name
'Adiwidjaja, G.'
'Pohl, D.'

_publ_section_title
;
 Superstructure of a-phase potassium nitrate
 Locality: synthetic
;
_journal_name_full 'Acta Crystallographica, Section C'
_journal_page_first i139
_journal_page_last i140
_journal_volume 59
_journal_year 2003
_chemical_formula_sum 'K N O3'
_chemical_name_mineral Niter
_space_group_IT_number 36
_symmetry_space_group_name_Hall 'C 2c -2'
_symmetry_space_group_name_H-M 'C m c 21'
_cell_angle_alpha 90
_cell_angle_beta 90
_cell_angle_gamma 90
_cell_length_a 10.825
_cell_length_b 18.351
_cell_length_c 6.435
_cell_formula_units_Z 16
_cell_volume 1278.310
_exptl_crystal_density_diffrn 2.101
_cod_database_code 9007891

loop_
_symmetry_equiv_pos_as_xyz
x,y,z
1/2+x,1/2+y,z
x,-y,1/2+z
1/2+x,1/2-y,1/2+z
-x,y,z
1/2-x,1/2+y,z
-x,-y,1/2+z
1/2-x,1/2-y,1/2+z

loop_
_atom_site_aniso_label
_atom_site_aniso_U_11
_atom_site_aniso_U_22
_atom_site_aniso_U_33
_atom_site_aniso_U_12
_atom_site_aniso_U_13
_atom_site_aniso_U_23
K1 0.02740 0.02760 0.03810 0.00000 0.00000 -0.00110
K2 0.02860 0.02780 0.03520 0.00000 0.00000 -0.00090
K3 0.02620 0.02800 0.03660 0.00000 0.00040 0.00080
N1 0.02100 0.03000 0.02800 0.00000 0.00000 0.00000
N2 0.03800 0.03600 0.01900 0.00000 0.00000 -0.00200
N3 0.02600 0.03100 0.02400 0.00700 -0.00300 -0.00100
O1 0.03800 0.03100 0.05900 0.00000 0.00000 0.00100
O2 0.04500 0.02500 0.04400 0.00000 0.00000 0.00200
O3 0.03100 0.04700 0.04200 -0.00700 -0.00400 -0.00500
O4 0.02600 0.04500 0.05900 0.00900 0.00300 -0.01000
O5 0.02900 0.03600 0.05700 0.00200 -0.00400 -0.00100
O6 0.02800 0.03700 0.06600 -0.00700 0.00600 0.00200
O7 0.04500 0.03200 0.05200 -0.00300 0.00000 -0.01100

loop_
_atom_site_label
_atom_site_fract_x
_atom_site_fract_y
_atom_site_fract_z
K1 0.00000 0.41703 0.26040
K2 0.50000 0.41679 0.26140
K3 0.24980 0.16670 0.25104
N1 0.00000 0.24830 0.42150
N2 0.50000 0.24690 0.42080
N3 0.24970 0.49790 0.09110
O1 0.00000 0.18070 0.41400
O2 0.50000 0.17880 0.41380
O3 0.09990 0.28300 0.42060
O4 0.39870 0.28090 0.42480
O5 0.15060 0.53130 0.09840
O6 0.34790 0.53210 0.08960
O7 0.24780 0.42960 0.09370

_journal_paper_doi 10.1107/S0108270103025277
_cod_duplicate_entry 2013633
